data_7110690
loop_
_publ_author_name
'Kimblin, Clare'
'Bridgewater, Brian M.'
'Churchill, David G.'
'Parkin, Gerard'

_publ_section_title
;
 Mononuclear tris(2-mercapto-1-arylimidazolyl)hydroborato complexes of
 zinc, [TmAr]ZnX: structural evidence that a sulfur rich coordination
 environment promotes the formation of a tetrahedral alcohol complex in a
 synthetic analogue of LADH
;
_journal_issue 22
_journal_name_full 'Chemical Communications'
_journal_page_first 2301
_journal_paper_doi 10.1039/a906561j
_journal_year 1999
_chemical_formula_sum 'C36 H42 B Cl N6 O0.5 S3 Zn'
_chemical_formula_weight 774.57
_chemical_name_systematic
; 

 ? 

;
_space_group_IT_number 61
_symmetry_cell_setting orthorhombic
_symmetry_space_group_name_Hall '-P 2ac 2ab'
_symmetry_space_group_name_H-M 'P b c a'
_atom_sites_solution_hydrogens geom
_atom_sites_solution_primary direct
_atom_sites_solution_secondary difmap
_audit_creation_method SHELXL-97
_cell_angle_alpha 90.00
_cell_angle_beta 90.00
_cell_angle_gamma 90.00
_cell_formula_units_Z 16
_cell_length_a 19.6233(18)
_cell_length_b 24.930(2)
_cell_length_c 33.100(2)
_cell_measurement_temperature 233(2)
_cell_volume 16193(2)
_computing_cell_refinement 'Bruker SMART'
_computing_data_collection 'Bruker SMART'
_computing_data_reduction 'Bruker SHELXTL'
_computing_molecular_graphics 'Bruker SHELXTL'
_computing_publication_material 'Bruker SHELXTL'
_computing_structure_refinement 'SHELXL-97 (Sheldrick, 1997)'
_computing_structure_solution 'SHELXS-97 (Sheldrick, 1990)'
_diffrn_ambient_temperature 233(2)
_diffrn_measured_fraction_theta_full 0.958
_diffrn_measured_fraction_theta_max 0.958
_diffrn_measurement_device_type 'CCD area detector'
_diffrn_measurement_method 'phi and omega scans'
_diffrn_radiation_monochromator graphite
_diffrn_radiation_source 'fine-focus sealed tube'
_diffrn_radiation_type MoK\a
_diffrn_radiation_wavelength 0.71073
_diffrn_reflns_av_R_equivalents 0.0706
_diffrn_reflns_av_sigmaI/netI 0.0714
_diffrn_reflns_limit_h_max 22
_diffrn_reflns_limit_h_min -24
_diffrn_reflns_limit_k_max 32
_diffrn_reflns_limit_k_min -31
_diffrn_reflns_limit_l_max 20
_diffrn_reflns_limit_l_min -43
_diffrn_reflns_number 107971
_diffrn_reflns_theta_full 28.18
_diffrn_reflns_theta_max 28.18
_diffrn_reflns_theta_min 1.23
_exptl_absorpt_coefficient_mu 0.861
_exptl_absorpt_correction_T_max 0.9188
_exptl_absorpt_correction_T_min 0.8466
_exptl_absorpt_correction_type none
_exptl_crystal_density_diffrn 1.271
_exptl_crystal_density_method 'not measured'
_exptl_crystal_F_000 6464
_exptl_crystal_size_max 0.20
_exptl_crystal_size_mid 0.20
_exptl_crystal_size_min 0.10
_refine_diff_density_max 0.890
_refine_diff_density_min -0.551
_refine_diff_density_rms 0.060
_refine_ls_extinction_coef 0.00006(2)
_refine_ls_extinction_expression Fc^*^=kFc[1+0.001xFc^2^\l^3^/sin(2\q)]^-1/4^
_refine_ls_extinction_method SHELXL
_refine_ls_goodness_of_fit_ref 1.067
_refine_ls_hydrogen_treatment mixed
_refine_ls_matrix_type full
_refine_ls_number_parameters 898
_refine_ls_number_reflns 19041
_refine_ls_number_restraints 0
_refine_ls_restrained_S_all 1.067
_refine_ls_R_factor_all 0.1151
_refine_ls_R_factor_gt 0.0461
_refine_ls_shift/su_max 0.715
_refine_ls_shift/su_mean 0.018
_refine_ls_structure_factor_coef Fsqd
_refine_ls_weighting_details 'calc w=1/[\s^2^(Fo^2^)+(0.0494P)^2^+0.0000P] where P=(Fo^2^+2Fc^2^)/3'
_refine_ls_weighting_scheme calc
_refine_ls_wR_factor_gt 0.1048
_refine_ls_wR_factor_ref 0.1208
_reflns_number_gt 10046
_reflns_number_total 19041
_reflns_threshold_expression >2sigma(I)
_cod_data_source_file 906561jsup1.cif
_cod_data_source_block zncls10
_cod_depositor_comments
;
The following automatic conversions were performed:

'_symmetry_cell_setting' value 'Orthorhombic' changed to
'orthorhombic' according to
/home/saulius/struct/CIF-dictionaries/cif_core.dic dictionary named
'cif_core.dic' version 2.4.2 from 2011-04-26.

Automatic conversion script
Id: cif_fix_values 1891 2012-01-12 08:04:46Z andrius 
;
_cod_original_sg_symbol_H-M Pbca
_cod_original_formula_sum 'C36 H42 B Cl N6 O0.50 S3 Zn'
_cod_database_code 7110690

loop_
_symmetry_equiv_pos_as_xyz
'x, y, z'
'-x+1/2, -y, z+1/2'
'-x, y+1/2, -z+1/2'
'x+1/2, -y+1/2, -z'
'-x, -y, -z'
'x-1/2, y, -z-1/2'
'x, -y-1/2, z-1/2'
'-x-1/2, y-1/2, z'

loop_
_atom_site_label
_atom_site_type_symbol
_atom_site_fract_x
_atom_site_fract_y
_atom_site_fract_z
_atom_site_U_iso_or_equiv
_atom_site_adp_type
_atom_site_occupancy
_atom_site_symmetry_multiplicity
_atom_site_calc_flag
_atom_site_refinement_flags
Zn1 Zn 0.065882(18) 0.435280(15) 0.234027(10) 0.04094(10) Uani 1 1 d .
Zn2 Zn -0.033802(18) 0.250376(15) -0.016445(10) 0.04267(11) Uani 1 1 d .
Cl1 Cl -0.03933(5) 0.40306(4) 0.22260(3) 0.0654(3) Uani 1 1 d .
Cl2 Cl 0.07650(5) 0.27020(5) -0.01037(4) 0.0866(4) Uani 1 1 d .
B1 B 0.22954(19) 0.50390(15) 0.24622(10) 0.0401(9) Uani 1 1 d .
H1 H 0.2804(13) 0.5257(10) 0.2533(7) 0.031(7) Uiso 1 1 d .
B2 B -0.21334(19) 0.21959(15) -0.02895(10) 0.0389(9) Uani 1 1 d .
H2 H -0.2674(13) 0.2143(10) -0.0341(7) 0.030(7) Uiso 1 1 d .
S11 S 0.07268(4) 0.48797(3) 0.29367(2) 0.04092(19) Uani 1 1 d .
S12 S 0.15770(4) 0.37466(3) 0.24134(2) 0.0463(2) Uani 1 1 d .
S13 S 0.09230(4) 0.49303(3) 0.17934(2) 0.0429(2) Uani 1 1 d .
S21 S -0.05408(4) 0.20064(3) -0.07573(2) 0.0468(2) Uani 1 1 d .
S22 S -0.10116(4) 0.32866(3) -0.01834(2) 0.0437(2) Uani 1 1 d .
S23 S -0.07653(4) 0.19640(3) 0.03696(2) 0.04158(19) Uani 1 1 d .
N11 N 0.17233(12) 0.54638(10) 0.25351(7) 0.0369(6) Uani 1 1 d .
N21 N 0.08106(12) 0.59208(10) 0.26954(7) 0.0399(6) Uani 1 1 d .
N12 N 0.22983(12) 0.45800(10) 0.27813(7) 0.0394(6) Uani 1 1 d .
N22 N 0.22019(13) 0.38472(10) 0.31396(7) 0.0438(6) Uani 1 1 d .
N13 N 0.22833(11) 0.48152(10) 0.20212(7) 0.0377(6) Uani 1 1 d .
N23 N 0.20391(13) 0.45591(10) 0.14055(7) 0.0433(6) Uani 1 1 d .
N41 N -0.18680(12) 0.24005(10) -0.07069(7) 0.0417(6) Uani 1 1 d .
N42 N -0.13264(14) 0.25806(11) -0.12687(7) 0.0530(7) Uani 1 1 d .
N51 N -0.20831(12) 0.26258(10) 0.00511(6) 0.0370(6) Uani 1 1 d .
N52 N -0.18406(12) 0.32734(10) 0.04719(7) 0.0414(6) Uani 1 1 d .
N61 N -0.17960(12) 0.16580(9) -0.01642(6) 0.0371(6) Uani 1 1 d .
N62 N -0.11893(13) 0.09997(10) 0.00921(7) 0.0430(6) Uani 1 1 d .
C11 C 0.11107(15) 0.54268(12) 0.27159(8) 0.0365(7) Uani 1 1 d .
C12 C 0.12341(17) 0.62711(13) 0.24948(9) 0.0474(8) Uani 1 1 d .
H12J H 0.1148 0.6634 0.2438 0.057 Uiso 1 1 calc R
C13 C 0.17972(17) 0.59910(13) 0.23948(9) 0.0472(8) Uani 1 1 d .
H13J H 0.2176 0.6127 0.2254 0.057 Uiso 1 1 calc R
C21 C 0.20367(15) 0.40755(13) 0.27816(8) 0.0398(7) Uani 1 1 d .
C22 C 0.25720(17) 0.42090(14) 0.33660(10) 0.0556(9) Uani 1 1 d .
H22A H 0.2749 0.4151 0.3626 0.067 Uiso 1 1 calc R
C23 C 0.26311(16) 0.46553(14) 0.31476(9) 0.0495(9) Uani 1 1 d .
H23A H 0.2860 0.4969 0.3228 0.059 Uiso 1 1 calc R
C31 C 0.17740(15) 0.47739(12) 0.17471(8) 0.0397(7) Uani 1 1 d .
C32 C 0.27252(17) 0.44655(14) 0.14655(10) 0.0545(9) Uani 1 1 d .
H32A H 0.3031 0.4320 0.1276 0.065 Uiso 1 1 calc R
C33 C 0.28741(16) 0.46194(13) 0.18417(10) 0.0500(9) Uani 1 1 d .
H33A H 0.3305 0.4599 0.1964 0.060 Uiso 1 1 calc R
C41 C -0.12706(16) 0.23351(12) -0.09041(8) 0.0419(8) Uani 1 1 d .
C42 C -0.1965(2) 0.28044(17) -0.12969(11) 0.0730(12) Uani 1 1 d .
H42A H -0.2138 0.2999 -0.1517 0.088 Uiso 1 1 calc R
C43 C -0.22971(18) 0.26933(15) -0.09509(10) 0.0626(10) Uani 1 1 d .
H43A H -0.2745 0.2798 -0.0887 0.075 Uiso 1 1 calc R
C51 C -0.16634(15) 0.30447(12) 0.01131(8) 0.0366(7) Uani 1 1 d .
C52 C -0.23807(16) 0.29849(14) 0.06349(9) 0.0532(9) Uani 1 1 d .
H52A H -0.2603 0.3057 0.0881 0.064 Uiso 1 1 calc R
C53 C -0.25259(16) 0.25891(13) 0.03806(9) 0.0466(8) Uani 1 1 d .
H53A H -0.2868 0.2329 0.0416 0.056 Uiso 1 1 calc R
C61 C -0.12672(15) 0.15414(12) 0.00870(8) 0.0368(7) Uani 1 1 d .
C62 C -0.16777(18) 0.07753(14) -0.01598(9) 0.0532(9) Uani 1 1 d .
H62A H -0.1739 0.0408 -0.0212 0.064 Uiso 1 1 calc R
C63 C -0.20450(17) 0.11777(13) -0.03151(9) 0.0466(8) Uani 1 1 d .
H63A H -0.2411 0.1141 -0.0496 0.056 Uiso 1 1 calc R
C71 C 0.01749(16) 0.60499(12) 0.29002(9) 0.0432(8) Uani 1 1 d .
C72 C -0.04431(17) 0.58818(13) 0.27286(10) 0.0507(9) Uani 1 1 d .
C73 C -0.10267(19) 0.59770(15) 0.29474(12) 0.0687(11) Uani 1 1 d .
H73A H -0.1447 0.5870 0.2838 0.082 Uiso 1 1 calc R
C74 C -0.1020(2) 0.62230(18) 0.33198(14) 0.0813(13) Uani 1 1 d .
C75 C -0.0404(2) 0.63999(16) 0.34738(12) 0.0760(12) Uani 1 1 d .
H75A H -0.0398 0.6579 0.3724 0.091 Uiso 1 1 calc R
C76 C 0.02120(18) 0.63193(13) 0.32676(10) 0.0534(9) Uani 1 1 d .
C77 C -0.04897(18) 0.55983(14) 0.23254(10) 0.0617(10) Uani 1 1 d .
H77A H -0.0465 0.5214 0.2367 0.093 Uiso 1 1 calc R
H77B H -0.0115 0.5712 0.2154 0.093 Uiso 1 1 calc R
H77C H -0.0919 0.5688 0.2196 0.093 Uiso 1 1 calc R
C78 C -0.1663(3) 0.6304(3) 0.35687(18) 0.166(3) Uani 1 1 d .
H78A H -0.1539 0.6380 0.3847 0.249 Uiso 1 1 calc R
H78B H -0.1938 0.5981 0.3559 0.249 Uiso 1 1 calc R
H78C H -0.1921 0.6602 0.3460 0.249 Uiso 1 1 calc R
C79 C 0.0880(2) 0.65061(16) 0.34416(11) 0.0753(12) Uani 1 1 d .
H79A H 0.1220 0.6227 0.3408 0.113 Uiso 1 1 calc R
H79B H 0.0824 0.6583 0.3727 0.113 Uiso 1 1 calc R
H79C H 0.1028 0.6828 0.3302 0.113 Uiso 1 1 calc R
C81 C 0.20485(17) 0.33063(13) 0.32646(9) 0.0466(8) Uani 1 1 d .
C82 C 0.14582(17) 0.32073(14) 0.34890(10) 0.0516(9) Uani 1 1 d .
C83 C 0.13514(19) 0.26877(16) 0.36273(10) 0.0607(10) Uani 1 1 d .
H83A H 0.0958 0.2614 0.3780 0.073 Uiso 1 1 calc R
C84 C 0.1798(2) 0.22809(16) 0.35494(12) 0.0691(11) Uani 1 1 d .
C85 C 0.2369(2) 0.23894(16) 0.33244(12) 0.0771(12) Uani 1 1 d .
H85A H 0.2675 0.2110 0.3267 0.093 Uiso 1 1 calc R
C86 C 0.25102(19) 0.29074(15) 0.31763(11) 0.0640(10) Uani 1 1 d .
C87 C 0.0950(2) 0.36463(16) 0.35784(12) 0.0773(12) Uani 1 1 d .
H87A H 0.0597 0.3508 0.3755 0.116 Uiso 1 1 calc R
H87B H 0.0747 0.3769 0.3328 0.116 Uiso 1 1 calc R
H87C H 0.1181 0.3943 0.3710 0.116 Uiso 1 1 calc R
C88 C 0.1677(2) 0.17167(16) 0.37139(15) 0.1052(17) Uani 1 1 d .
H88A H 0.1206 0.1683 0.3801 0.158 Uiso 1 1 calc R
H88B H 0.1977 0.1653 0.3942 0.158 Uiso 1 1 calc R
H88C H 0.1770 0.1456 0.3504 0.158 Uiso 1 1 calc R
C89 C 0.3142(2) 0.30207(18) 0.29179(14) 0.1023(16) Uani 1 1 d .
H89A H 0.3003 0.3097 0.2643 0.153 Uiso 1 1 calc R
H89B H 0.3438 0.2709 0.2920 0.153 Uiso 1 1 calc R
H89C H 0.3384 0.3327 0.3027 0.153 Uiso 1 1 calc R
C91 C 0.16638(16) 0.44783(14) 0.10352(8) 0.0452(8) Uani 1 1 d .
C92 C 0.13814(18) 0.39811(14) 0.09564(10) 0.0535(9) Uani 1 1 d .
C93 C 0.10187(19) 0.39251(16) 0.05948(11) 0.0652(11) Uani 1 1 d .
H93A H 0.0834 0.3588 0.0529 0.078 Uiso 1 1 calc R
C94 C 0.0923(2) 0.43478(18) 0.03314(11) 0.0690(11) Uani 1 1 d .
C95 C 0.12109(19) 0.48387(17) 0.04248(10) 0.0672(11) Uani 1 1 d .
H95A H 0.1151 0.5127 0.0245 0.081 Uiso 1 1 calc R
C96 C 0.15903(18) 0.49215(15) 0.07802(9) 0.0542(9) Uani 1 1 d .
C97 C 0.1465(2) 0.35159(15) 0.12467(11) 0.0827(13) Uani 1 1 d .
H97A H 0.1728 0.3631 0.1479 0.124 Uiso 1 1 calc R
H97B H 0.1701 0.3225 0.1112 0.124 Uiso 1 1 calc R
H97C H 0.1020 0.3394 0.1335 0.124 Uiso 1 1 calc R
C98 C 0.0511(3) 0.4272(2) -0.00576(13) 0.1128(19) Uani 1 1 d .
H98A H 0.0349 0.3905 -0.0073 0.169 Uiso 1 1 calc R
H98B H 0.0799 0.4348 -0.0289 0.169 Uiso 1 1 calc R
H98C H 0.0125 0.4515 -0.0057 0.169 Uiso 1 1 calc R
C99 C 0.1888(2) 0.54628(14) 0.08786(10) 0.0715(11) Uani 1 1 d .
H99A H 0.2129 0.5443 0.1134 0.107 Uiso 1 1 calc R
H99B H 0.1525 0.5725 0.0898 0.107 Uiso 1 1 calc R
H99C H 0.2203 0.5568 0.0667 0.107 Uiso 1 1 calc R
C111 C -0.08131(18) 0.25942(15) -0.15824(9) 0.0519(9) Uani 1 1 d .
C112 C -0.0761(2) 0.21697(15) -0.18468(10) 0.0641(11) Uani 1 1 d .
C113 C -0.0276(2) 0.21892(16) -0.21483(10) 0.0732(12) Uani 1 1 d .
H11J H -0.0240 0.1902 -0.2331 0.088 Uiso 1 1 calc R
C114 C 0.0158(2) 0.26232(16) -0.21874(10) 0.0621(10) Uani 1 1 d .
C115 C 0.00912(19) 0.30405(15) -0.19195(10) 0.0597(10) Uani 1 1 d .
H11K H 0.0383 0.3338 -0.1946 0.072 Uiso 1 1 calc R
C116 C -0.03905(19) 0.30420(14) -0.16100(10) 0.0547(9) Uani 1 1 d .
C117 C -0.1212(3) 0.16774(17) -0.17994(12) 0.1049(18) Uani 1 1 d .
H11A H -0.1101 0.1497 -0.1548 0.157 Uiso 1 1 calc R
H11B H -0.1135 0.1435 -0.2024 0.157 Uiso 1 1 calc R
H11C H -0.1686 0.1786 -0.1796 0.157 Uiso 1 1 calc R
C118 C 0.0705(2) 0.26268(17) -0.25153(13) 0.0930(15) Uani 1 1 d .
H11D H 0.1115 0.2457 -0.2413 0.140 Uiso 1 1 calc R
H11E H 0.0805 0.2994 -0.2592 0.140 Uiso 1 1 calc R
H11F H 0.0542 0.2431 -0.2749 0.140 Uiso 1 1 calc R
C119 C -0.0434(2) 0.35051(15) -0.13114(13) 0.0883(14) Uani 1 1 d .
H11G H -0.0894 0.3647 -0.1309 0.132 Uiso 1 1 calc R
H11H H -0.0119 0.3785 -0.1392 0.132 Uiso 1 1 calc R
H11I H -0.0316 0.3378 -0.1043 0.132 Uiso 1 1 calc R
C121 C -0.15471(15) 0.37570(13) 0.06421(8) 0.0419(8) Uani 1 1 d .
C122 C -0.10040(17) 0.37124(13) 0.09129(9) 0.0484(8) Uani 1 1 d .
C123 C -0.07416(17) 0.41824(15) 0.10748(10) 0.0547(9) Uani 1 1 d .
H12K H -0.0373 0.4161 0.1256 0.066 Uiso 1 1 calc R
C124 C -0.10058(18) 0.46858(14) 0.09785(9) 0.0532(9) Uani 1 1 d .
C125 C -0.15535(17) 0.47113(14) 0.07077(9) 0.0508(9) Uani 1 1 d .
H12L H -0.1737 0.5048 0.0640 0.061 Uiso 1 1 calc R
C126 C -0.18332(16) 0.42514(13) 0.05362(9) 0.0462(8) Uani 1 1 d .
C127 C -0.0700(2) 0.31746(15) 0.10222(11) 0.0738(12) Uani 1 1 d .
H12A H -0.0422 0.3046 0.0800 0.111 Uiso 1 1 calc R
H12B H -0.1063 0.2920 0.1075 0.111 Uiso 1 1 calc R
H12C H -0.0420 0.3212 0.1262 0.111 Uiso 1 1 calc R
C128 C -0.0711(2) 0.51933(15) 0.11644(12) 0.0787(12) Uani 1 1 d .
H12D H -0.0664 0.5146 0.1454 0.118 Uiso 1 1 calc R
H12E H -0.1013 0.5493 0.1110 0.118 Uiso 1 1 calc R
H12F H -0.0267 0.5265 0.1047 0.118 Uiso 1 1 calc R
C129 C -0.24340(18) 0.42867(15) 0.02519(10) 0.0644(10) Uani 1 1 d .
H12G H -0.2346 0.4069 0.0015 0.097 Uiso 1 1 calc R
H12H H -0.2502 0.4657 0.0171 0.097 Uiso 1 1 calc R
H12I H -0.2840 0.4156 0.0387 0.097 Uiso 1 1 calc R
C131 C -0.07322(18) 0.07069(12) 0.03523(9) 0.0454(8) Uani 1 1 d .
C132 C -0.00528(18) 0.06559(13) 0.02449(10) 0.0517(9) Uani 1 1 d .
C133 C 0.0365(2) 0.03785(14) 0.05132(11) 0.0653(11) Uani 1 1 d .
H13K H 0.0828 0.0339 0.0447 0.078 Uiso 1 1 calc R
C134 C 0.0135(2) 0.01585(15) 0.08704(11) 0.0658(11) Uani 1 1 d .
C135 C -0.0554(2) 0.02166(15) 0.09620(10) 0.0638(10) Uani 1 1 d .
H13L H -0.0724 0.0063 0.1201 0.077 Uiso 1 1 calc R
C136 C -0.10018(18) 0.04958(13) 0.07095(9) 0.0503(9) Uani 1 1 d .
C137 C 0.02298(19) 0.08971(15) -0.01452(11) 0.0699(11) Uani 1 1 d .
H13A H 0.0322 0.1276 -0.0105 0.105 Uiso 1 1 calc R
H13B H -0.0102 0.0855 -0.0360 0.105 Uiso 1 1 calc R
H13C H 0.0648 0.0714 -0.0218 0.105 Uiso 1 1 calc R
C138 C 0.0610(2) -0.0140(2) 0.11499(12) 0.1012(16) Uani 1 1 d .
H13D H 0.0586 -0.0521 0.1092 0.152 Uiso 1 1 calc R
H13E H 0.0476 -0.0077 0.1428 0.152 Uiso 1 1 calc R
H13F H 0.1073 -0.0015 0.1109 0.152 Uiso 1 1 calc R
C139 C -0.17319(19) 0.05741(16) 0.08275(10) 0.0714(11) Uani 1 1 d .
H13G H -0.1815 0.0402 0.1086 0.107 Uiso 1 1 calc R
H13H H -0.2025 0.0416 0.0624 0.107 Uiso 1 1 calc R
H13I H -0.1828 0.0955 0.0849 0.107 Uiso 1 1 calc R
O1 O -0.3762(2) 0.3084(3) -0.05762(15) 0.265(4) Uani 1 1 d .

loop_
_atom_site_aniso_label
_atom_site_aniso_U_11
_atom_site_aniso_U_22
_atom_site_aniso_U_33
_atom_site_aniso_U_23
_atom_site_aniso_U_13
_atom_site_aniso_U_12
Zn1 0.0388(2) 0.0458(2) 0.03818(19) 0.00239(17) -0.00404(16) -0.00538(18)
Zn2 0.0353(2) 0.0471(2) 0.0456(2) -0.00439(17) 0.00352(16) 0.00101(18)
Cl1 0.0549(6) 0.0687(6) 0.0726(6) 0.0217(5) -0.0212(4) -0.0266(5)
Cl2 0.0359(5) 0.1016(9) 0.1223(9) -0.0257(7) 0.0070(5) -0.0105(6)
B1 0.038(2) 0.043(2) 0.0387(19) 0.0068(16) -0.0004(16) -0.0029(18)
B2 0.035(2) 0.045(2) 0.0368(19) -0.0002(16) -0.0038(15) 0.0043(18)
S11 0.0436(5) 0.0443(5) 0.0349(4) 0.0028(4) 0.0046(3) -0.0058(4)
S12 0.0505(5) 0.0435(5) 0.0451(5) 0.0004(4) -0.0113(4) -0.0002(4)
S13 0.0370(4) 0.0575(5) 0.0342(4) 0.0066(4) 0.0036(3) 0.0088(4)
S21 0.0498(5) 0.0538(5) 0.0370(4) -0.0030(4) 0.0018(4) 0.0157(4)
S22 0.0444(5) 0.0416(5) 0.0452(4) -0.0005(4) 0.0122(4) 0.0005(4)
S23 0.0446(5) 0.0416(5) 0.0385(4) -0.0008(4) -0.0087(3) -0.0015(4)
N11 0.0348(15) 0.0377(15) 0.0382(13) 0.0025(11) 0.0021(11) -0.0040(12)
N21 0.0367(15) 0.0398(15) 0.0433(14) -0.0007(12) -0.0007(11) -0.0016(13)
N12 0.0364(15) 0.0443(16) 0.0376(13) 0.0046(12) -0.0045(11) -0.0047(13)
N22 0.0427(16) 0.0466(17) 0.0421(14) 0.0116(13) -0.0104(12) -0.0046(13)
N13 0.0293(14) 0.0429(15) 0.0411(14) 0.0034(12) 0.0040(11) 0.0028(12)
N23 0.0393(16) 0.0521(17) 0.0386(14) -0.0034(12) 0.0086(12) 0.0038(13)
N41 0.0404(15) 0.0477(17) 0.0370(13) 0.0021(12) -0.0043(11) 0.0087(13)
N42 0.0576(19) 0.0610(19) 0.0406(15) 0.0113(14) -0.0025(13) 0.0099(16)
N51 0.0310(14) 0.0430(16) 0.0370(13) 0.0004(11) 0.0011(11) 0.0015(12)
N52 0.0376(15) 0.0448(16) 0.0418(14) -0.0073(12) 0.0051(11) 0.0001(13)
N61 0.0397(15) 0.0358(15) 0.0358(13) -0.0033(12) -0.0052(11) -0.0016(12)
N62 0.0495(17) 0.0378(16) 0.0418(14) -0.0014(12) -0.0082(12) -0.0005(13)
C11 0.0362(18) 0.0417(19) 0.0316(16) -0.0004(13) -0.0017(13) -0.0023(15)
C12 0.046(2) 0.040(2) 0.0563(19) 0.0085(16) 0.0020(16) -0.0040(17)
C13 0.041(2) 0.049(2) 0.0518(19) 0.0111(16) 0.0044(15) -0.0070(17)
C21 0.0339(17) 0.044(2) 0.0410(17) 0.0052(15) -0.0022(13) 0.0004(15)
C22 0.058(2) 0.065(2) 0.0440(18) 0.0128(18) -0.0184(16) -0.0133(19)
C23 0.048(2) 0.056(2) 0.0452(18) 0.0025(17) -0.0118(15) -0.0123(17)
C31 0.0375(18) 0.045(2) 0.0369(16) 0.0077(14) 0.0063(14) 0.0023(15)
C32 0.040(2) 0.067(3) 0.056(2) -0.0151(18) 0.0150(16) 0.0053(18)
C33 0.0345(18) 0.055(2) 0.060(2) 0.0021(18) 0.0088(16) 0.0065(17)
C41 0.051(2) 0.0397(19) 0.0353(16) -0.0020(14) -0.0039(14) 0.0023(16)
C42 0.070(3) 0.098(3) 0.051(2) 0.030(2) -0.0055(19) 0.021(2)
C43 0.048(2) 0.080(3) 0.059(2) 0.018(2) -0.0062(18) 0.019(2)
C51 0.0333(17) 0.0378(18) 0.0388(16) -0.0016(14) 0.0022(13) 0.0078(15)
C52 0.046(2) 0.069(2) 0.0450(18) -0.0067(18) 0.0169(15) -0.0088(19)
C53 0.0383(18) 0.055(2) 0.0467(18) -0.0066(16) 0.0090(15) -0.0075(16)
C61 0.0390(18) 0.0364(19) 0.0350(16) 0.0005(14) 0.0006(13) 0.0013(15)
C62 0.062(2) 0.041(2) 0.056(2) -0.0104(17) -0.0099(18) -0.0057(18)
C63 0.046(2) 0.047(2) 0.0459(18) -0.0065(16) -0.0127(15) -0.0047(17)
C71 0.0413(19) 0.0423(19) 0.0458(18) -0.0020(15) 0.0064(14) 0.0045(16)
C72 0.044(2) 0.040(2) 0.068(2) -0.0056(17) 0.0012(17) 0.0054(16)
C73 0.042(2) 0.063(3) 0.101(3) -0.017(2) 0.009(2) 0.005(2)
C74 0.058(3) 0.075(3) 0.111(4) -0.021(3) 0.023(3) 0.002(2)
C75 0.091(3) 0.068(3) 0.069(3) -0.019(2) 0.029(2) 0.008(3)
C76 0.062(2) 0.049(2) 0.049(2) -0.0032(17) 0.0023(17) -0.0005(19)
C77 0.050(2) 0.058(2) 0.078(3) -0.011(2) -0.0134(18) 0.0039(18)
C78 0.092(4) 0.210(7) 0.197(6) -0.088(5) 0.082(4) -0.002(4)
C79 0.085(3) 0.083(3) 0.058(2) -0.014(2) -0.005(2) -0.012(3)
C81 0.045(2) 0.048(2) 0.0466(18) 0.0152(16) -0.0140(15) -0.0033(18)
C82 0.047(2) 0.056(2) 0.052(2) 0.0114(17) -0.0140(16) -0.0100(18)
C83 0.056(2) 0.066(3) 0.060(2) 0.017(2) -0.0144(18) -0.017(2)
C84 0.069(3) 0.054(3) 0.085(3) 0.023(2) -0.022(2) -0.013(2)
C85 0.077(3) 0.058(3) 0.097(3) 0.019(2) -0.007(2) 0.011(2)
C86 0.050(2) 0.062(3) 0.080(3) 0.020(2) -0.0038(19) 0.003(2)
C87 0.064(3) 0.074(3) 0.093(3) 0.010(2) 0.019(2) -0.004(2)
C88 0.105(4) 0.066(3) 0.144(4) 0.043(3) -0.024(3) -0.017(3)
C89 0.068(3) 0.099(4) 0.139(4) 0.042(3) 0.028(3) 0.024(3)
C91 0.0438(19) 0.059(2) 0.0327(16) -0.0073(16) 0.0093(14) -0.0009(17)
C92 0.059(2) 0.055(2) 0.0463(19) -0.0071(18) 0.0131(17) -0.0038(19)
C93 0.071(3) 0.065(3) 0.059(2) -0.009(2) 0.012(2) -0.019(2)
C94 0.066(3) 0.087(3) 0.053(2) -0.005(2) 0.0009(19) -0.027(2)
C95 0.073(3) 0.077(3) 0.052(2) 0.011(2) -0.0037(19) -0.016(2)
C96 0.060(2) 0.065(2) 0.0377(18) -0.0009(18) 0.0039(16) -0.009(2)
C97 0.111(4) 0.061(3) 0.075(3) 0.001(2) -0.002(2) -0.011(3)
C98 0.124(4) 0.137(5) 0.078(3) 0.007(3) -0.040(3) -0.054(4)
C99 0.094(3) 0.064(3) 0.056(2) 0.003(2) -0.008(2) -0.021(2)
C111 0.064(2) 0.055(2) 0.0367(18) 0.0099(17) -0.0017(16) 0.0065(19)
C112 0.093(3) 0.059(2) 0.0405(19) -0.0001(18) 0.0030(19) -0.015(2)
C113 0.120(4) 0.055(3) 0.045(2) -0.0022(19) 0.016(2) 0.003(3)
C114 0.084(3) 0.054(2) 0.049(2) 0.0132(18) 0.0127(19) 0.019(2)
C115 0.065(2) 0.051(2) 0.063(2) 0.0169(19) 0.0051(19) 0.004(2)
C116 0.066(2) 0.048(2) 0.050(2) 0.0101(17) 0.0017(18) 0.009(2)
C117 0.159(5) 0.091(4) 0.065(3) -0.010(3) 0.013(3) -0.053(3)
C118 0.115(4) 0.077(3) 0.086(3) 0.022(3) 0.045(3) 0.030(3)
C119 0.114(4) 0.057(3) 0.093(3) -0.018(2) 0.025(3) -0.006(3)
C121 0.0379(18) 0.047(2) 0.0406(17) -0.0094(15) 0.0062(14) -0.0003(16)
C122 0.051(2) 0.050(2) 0.0438(18) -0.0049(16) -0.0003(15) 0.0061(18)
C123 0.045(2) 0.068(3) 0.052(2) -0.0124(18) -0.0069(16) 0.0006(19)
C124 0.055(2) 0.058(2) 0.0468(19) -0.0119(17) -0.0005(17) -0.0041(19)
C125 0.057(2) 0.046(2) 0.0491(19) -0.0056(16) 0.0003(17) 0.0011(18)
C126 0.044(2) 0.053(2) 0.0419(17) -0.0072(16) 0.0006(15) 0.0033(17)
C127 0.078(3) 0.066(3) 0.078(3) -0.006(2) -0.022(2) 0.016(2)
C128 0.091(3) 0.066(3) 0.079(3) -0.023(2) -0.021(2) -0.013(2)
C129 0.062(2) 0.061(2) 0.070(2) -0.0033(19) -0.0176(19) 0.003(2)
C131 0.059(2) 0.0315(18) 0.0454(18) -0.0018(15) -0.0071(16) 0.0063(17)
C132 0.055(2) 0.046(2) 0.054(2) -0.0029(17) -0.0011(17) 0.0110(19)
C133 0.063(3) 0.058(2) 0.075(3) -0.005(2) -0.005(2) 0.022(2)
C134 0.091(3) 0.059(2) 0.048(2) -0.0003(19) -0.011(2) 0.024(2)
C135 0.087(3) 0.061(3) 0.0437(19) 0.0041(18) -0.0012(19) 0.015(2)
C136 0.063(2) 0.043(2) 0.0440(19) -0.0025(16) -0.0045(17) 0.0023(18)
C137 0.068(3) 0.071(3) 0.070(2) 0.010(2) 0.014(2) 0.016(2)
C138 0.109(4) 0.120(4) 0.075(3) 0.007(3) -0.024(3) 0.055(3)
C139 0.072(3) 0.083(3) 0.060(2) 0.003(2) 0.005(2) -0.004(2)
O1 0.144(4) 0.430(9) 0.220(5) 0.216(6) 0.100(4) 0.130(5)

loop_
_atom_type_symbol
_atom_type_description
_atom_type_scat_dispersion_real
_atom_type_scat_dispersion_imag
_atom_type_scat_source
C C 0.0033 0.0016 'International Tables Vol C Tables 4.2.6.8 and 6.1.1.4'
H H 0.0000 0.0000 'International Tables Vol C Tables 4.2.6.8 and 6.1.1.4'
B B 0.0013 0.0007 'International Tables Vol C Tables 4.2.6.8 and 6.1.1.4'
N N 0.0061 0.0033 'International Tables Vol C Tables 4.2.6.8 and 6.1.1.4'
S S 0.1246 0.1234 'International Tables Vol C Tables 4.2.6.8 and 6.1.1.4'
Cl Cl 0.1484 0.1585 'International Tables Vol C Tables 4.2.6.8 and 6.1.1.4'
Zn Zn 0.2839 1.4301 'International Tables Vol C Tables 4.2.6.8 and 6.1.1.4'
O O 0.0106 0.0060 'International Tables Vol C Tables 4.2.6.8 and 6.1.1.4'

loop_
_geom_angle_atom_site_label_1
_geom_angle_atom_site_label_2
_geom_angle_atom_site_label_3
_geom_angle
Cl1 Zn1 S12 119.27(4)
Cl1 Zn1 S13 106.83(3)
S12 Zn1 S13 107.44(3)
Cl1 Zn1 S11 112.91(4)
S12 Zn1 S11 103.04(3)
S13 Zn1 S11 106.66(3)
Cl2 Zn2 S21 110.86(4)
Cl2 Zn2 S22 111.30(4)
S21 Zn2 S22 108.60(3)
Cl2 Zn2 S23 113.66(4)
S21 Zn2 S23 105.20(3)
S22 Zn2 S23 106.91(3)
N11 B1 N12 113.3(2)
N11 B1 N13 112.0(2)
N12 B1 N13 111.8(3)
N61 B2 N51 111.9(2)
N61 B2 N41 112.1(2)
N51 B2 N41 113.2(3)
C11 S11 Zn1 96.30(9)
C21 S12 Zn1 99.62(11)
C31 S13 Zn1 98.19(10)
C41 S21 Zn2 97.19(10)
C51 S22 Zn2 96.40(10)
C61 S23 Zn2 98.31(10)
C11 N11 C13 107.7(3)
C11 N11 B1 131.6(3)
C13 N11 B1 120.7(2)
C11 N21 C12 109.6(2)
C11 N21 C71 123.1(2)
C12 N21 C71 127.0(3)
C21 N12 C23 107.6(2)
C21 N12 B1 132.8(2)
C23 N12 B1 119.6(3)
C21 N22 C22 109.1(3)
C21 N22 C81 126.4(3)
C22 N22 C81 124.4(2)
C31 N13 C33 107.6(2)
C31 N13 B1 131.6(2)
C33 N13 B1 120.8(3)
C31 N23 C32 108.7(3)
C31 N23 C91 124.6(3)
C32 N23 C91 126.6(3)
C41 N41 C43 108.1(2)
C41 N41 B2 132.6(2)
C43 N41 B2 119.2(3)
C41 N42 C42 108.5(3)
C41 N42 C111 126.3(3)
C42 N42 C111 125.2(3)
C51 N51 C53 108.2(2)
C51 N51 B2 133.0(2)
C53 N51 B2 118.7(3)
C51 N52 C52 108.4(2)
C51 N52 C121 125.8(2)
C52 N52 C121 125.6(2)
C61 N61 C63 107.7(2)
C61 N61 B2 132.3(3)
C63 N61 B2 120.0(2)
C61 N62 C62 108.4(3)
C61 N62 C131 125.5(2)
C62 N62 C131 125.8(3)
N11 C11 N21 107.5(2)
N11 C11 S11 129.3(2)
N21 C11 S11 123.1(2)
C13 C12 N21 106.5(3)
C12 C13 N11 108.6(3)
N12 C21 N22 107.4(2)
N12 C21 S12 129.6(2)
N22 C21 S12 123.0(2)
C23 C22 N22 107.3(3)
C22 C23 N12 108.6(3)
N13 C31 N23 107.8(3)
N13 C31 S13 129.7(2)
N23 C31 S13 122.4(2)
C33 C32 N23 107.4(3)
C32 C33 N13 108.5(3)
N41 C41 N42 107.8(3)
N41 C41 S21 130.0(2)
N42 C41 S21 122.2(2)
C43 C42 N42 107.5(3)
C42 C43 N41 108.2(3)
N51 C51 N52 107.5(2)
N51 C51 S22 129.8(2)
N52 C51 S22 122.7(2)
C53 C52 N52 107.6(3)
C52 C53 N51 108.2(3)
N61 C61 N62 107.8(3)
N61 C61 S23 129.7(2)
N62 C61 S23 122.5(2)
C63 C62 N62 107.5(3)
C62 C63 N61 108.6(3)
C76 C71 C72 122.9(3)
C76 C71 N21 118.0(3)
C72 C71 N21 119.1(3)
C73 C72 C71 117.1(3)
C73 C72 C77 119.6(3)
C71 C72 C77 123.3(3)
C74 C73 C72 122.7(4)
C73 C74 C75 118.7(4)
C73 C74 C78 122.4(4)
C75 C74 C78 118.9(4)
C74 C75 C76 121.8(4)
C71 C76 C75 116.7(3)
C71 C76 C79 121.9(3)
C75 C76 C79 121.3(3)
C86 C81 C82 122.0(3)
C86 C81 N22 118.5(3)
C82 C81 N22 119.4(3)
C83 C82 C81 117.7(3)
C83 C82 C87 120.8(3)
C81 C82 C87 121.6(3)
C84 C83 C82 122.2(4)
C85 C84 C83 118.7(4)
C85 C84 C88 120.2(4)
C83 C84 C88 121.1(4)
C84 C85 C86 122.0(4)
C81 C86 C85 117.3(4)
C81 C86 C89 121.2(3)
C85 C86 C89 121.5(4)
C92 C91 C96 123.6(3)
C92 C91 N23 119.3(3)
C96 C91 N23 117.1(3)
C91 C92 C93 117.0(3)
C91 C92 C97 121.6(3)
C93 C92 C97 121.4(3)
C94 C93 C92 122.2(4)
C93 C94 C95 118.6(3)
C93 C94 C98 120.6(4)
C95 C94 C98 120.8(4)
C94 C95 C96 122.2(4)
C91 C96 C95 116.3(3)
C91 C96 C99 122.5(3)
C95 C96 C99 121.2(3)
C112 C111 C116 122.0(3)
C112 C111 N42 119.3(3)
C116 C111 N42 118.7(3)
C111 C112 C113 118.9(4)
C111 C112 C117 120.8(3)
C113 C112 C117 120.3(4)
C114 C113 C112 121.3(4)
C115 C114 C113 118.3(3)
C115 C114 C118 121.4(4)
C113 C114 C118 120.3(4)
C114 C115 C116 122.8(4)
C115 C116 C111 116.7(3)
C115 C116 C119 121.1(4)
C111 C116 C119 122.1(3)
C122 C121 C126 122.5(3)
C122 C121 N52 119.1(3)
C126 C121 N52 118.4(3)
C123 C122 C121 117.6(3)
C123 C122 C127 120.7(3)
C121 C122 C127 121.7(3)
C122 C123 C124 122.2(3)
C123 C124 C125 118.2(3)
C123 C124 C128 121.0(3)
C125 C124 C128 120.9(3)
C126 C125 C124 121.7(3)
C125 C126 C121 117.7(3)
C125 C126 C129 120.9(3)
C121 C126 C129 121.4(3)
C132 C131 C136 123.1(3)
C132 C131 N62 119.4(3)
C136 C131 N62 117.4(3)
C131 C132 C133 116.6(3)
C131 C132 C137 122.0(3)
C133 C132 C137 121.4(3)
C134 C133 C132 123.4(4)
C133 C134 C135 117.6(3)
C133 C134 C138 121.3(4)
C135 C134 C138 121.1(4)
C134 C135 C136 122.1(3)
C131 C136 C135 117.1(3)
C131 C136 C139 122.2(3)
C135 C136 C139 120.7(3)

loop_
_geom_bond_atom_site_label_1
_geom_bond_atom_site_label_2
_geom_bond_distance
Zn1 Cl1 2.2475(9)
Zn1 S12 2.3640(9)
Zn1 S13 2.3702(8)
Zn1 S11 2.3751(8)
Zn2 Cl2 2.2293(10)
Zn2 S21 2.3552(9)
Zn2 S22 2.3580(9)
Zn2 S23 2.3745(9)
B1 N11 1.562(4)
B1 N12 1.557(4)
B1 N13 1.563(4)
B2 N61 1.552(4)
B2 N51 1.559(4)
B2 N41 1.562(4)
S11 C11 1.721(3)
S12 C21 1.724(3)
S13 C31 1.722(3)
S21 C41 1.720(3)
S22 C51 1.721(3)
S23 C61 1.719(3)
N11 C11 1.346(4)
N11 C13 1.401(4)
N21 C11 1.367(4)
N21 C12 1.376(4)
N21 C71 1.456(4)
N12 C21 1.359(4)
N12 C23 1.390(3)
N22 C21 1.354(3)
N22 C22 1.379(4)
N22 C81 1.442(4)
N13 C31 1.354(3)
N13 C33 1.391(4)
N23 C31 1.355(3)
N23 C32 1.381(4)
N23 C91 1.444(4)
N41 C41 1.352(4)
N41 C43 1.376(4)
N42 C41 1.358(4)
N42 C42 1.375(4)
N42 C111 1.447(4)
N51 C51 1.346(4)
N51 C53 1.397(3)
N52 C51 1.363(3)
N52 C52 1.390(4)
N52 C121 1.450(4)
N61 C61 1.361(3)
N61 C63 1.386(4)
N62 C61 1.359(4)
N62 C62 1.388(4)
N62 C131 1.442(4)
C12 C13 1.348(4)
C22 C23 1.332(4)
C32 C33 1.335(4)
C42 C43 1.347(4)
C52 C53 1.328(4)
C62 C63 1.338(4)
C71 C76 1.391(4)
C71 C72 1.403(4)
C72 C73 1.376(4)
C72 C77 1.513(4)
C73 C74 1.377(5)
C74 C75 1.385(6)
C74 C78 1.520(5)
C75 C76 1.402(5)
C76 C79 1.506(5)
C81 C86 1.377(5)
C81 C82 1.398(4)
C82 C83 1.390(5)
C82 C87 1.509(5)
C83 C84 1.365(5)
C84 C85 1.372(5)
C84 C88 1.527(5)
C85 C86 1.409(5)
C86 C89 1.532(5)
C91 C92 1.383(4)
C91 C96 1.398(4)
C92 C93 1.400(5)
C92 C97 1.515(5)
C93 C94 1.381(5)
C94 C95 1.383(5)
C94 C98 1.532(5)
C95 C96 1.407(4)
C96 C99 1.506(5)
C111 C112 1.377(5)
C111 C116 1.394(5)
C112 C113 1.381(5)
C112 C117 1.520(5)
C113 C114 1.383(5)
C114 C115 1.373(5)
C114 C118 1.527(5)
C115 C116 1.394(5)
C116 C119 1.522(5)
C121 C122 1.397(4)
C121 C126 1.399(4)
C122 C123 1.388(4)
C122 C127 1.511(5)
C123 C124 1.395(5)
C124 C125 1.401(4)
C124 C128 1.521(5)
C125 C126 1.392(4)
C126 C129 1.511(4)
C131 C132 1.386(5)
C131 C136 1.398(4)
C132 C133 1.393(5)
C132 C137 1.529(5)
C133 C134 1.379(5)
C134 C135 1.393(5)
C134 C138 1.510(5)
C135 C136 1.398(5)
C136 C139 1.498(5)
